data_4309103
loop_
_publ_author_name
'Louise Natrajan'
'Jacques P\'ecaut'
'Marinella Mazzanti'
'Colette LeBrun'

_publ_section_title
;
Controlled Hydrolysis of Lanthanide Complexes of the N-Donor Tripod
Tris(2-pyridylmethyl)amine versus Bisligand Complex Formation
;
_journal_name_full 'Inorganic Chemistry'
_journal_page_first 4756
_journal_page_last 4765
_journal_paper_doi 10.1021/ic0502224
_journal_volume 44
_journal_year 2005
_chemical_formula_sum 'C18 H18 Ce I3 N4'
_chemical_formula_weight 811.18
_chemical_name_systematic
; 
 ? 
;
_space_group_IT_number 14
_symmetry_cell_setting monoclinic
_symmetry_space_group_name_Hall '-P 2yn'
_symmetry_space_group_name_H-M 'P 1 21/n 1'
_atom_sites_solution_hydrogens geom
_atom_sites_solution_primary direct
_atom_sites_solution_secondary difmap
_audit_creation_method SHELXL-97
_cell_angle_alpha 90.00
_cell_angle_beta 101.19(3)
_cell_angle_gamma 90.00
_cell_formula_units_Z 4
_cell_length_a 9.4958(19)
_cell_length_b 14.668(3)
_cell_length_c 16.946(3)
_cell_measurement_temperature 223(2)
_cell_volume 2315.4(8)
_computing_cell_refinement 'Bruker SMART'
_computing_data_collection 'Bruker SMART'
_computing_data_reduction 'Bruker SAINT'
_computing_molecular_graphics 'Bruker SHELXTL'
_computing_publication_material 'Bruker SHELXTL'
_computing_structure_refinement 'SHELXL-97 (Sheldrick, 1997)'
_computing_structure_solution 'SHELXS-97 (Sheldrick, 1990)'
_diffrn_ambient_temperature 223(2)
_diffrn_measured_fraction_theta_full 0.697
_diffrn_measured_fraction_theta_max 0.697
_diffrn_measurement_device_type 'CCD area detector'
_diffrn_measurement_method 'phi and omega scans'
_diffrn_radiation_monochromator graphite
_diffrn_radiation_source 'fine-focus sealed tube'
_diffrn_radiation_type MoK\a
_diffrn_radiation_wavelength 0.71073
_diffrn_reflns_av_R_equivalents 0.0173
_diffrn_reflns_av_sigmaI/netI 0.0264
_diffrn_reflns_limit_h_max 12
_diffrn_reflns_limit_h_min -8
_diffrn_reflns_limit_k_max 17
_diffrn_reflns_limit_k_min -9
_diffrn_reflns_limit_l_max 21
_diffrn_reflns_limit_l_min -18
_diffrn_reflns_number 7989
_diffrn_reflns_theta_full 29.07
_diffrn_reflns_theta_max 29.07
_diffrn_reflns_theta_min 2.29
_exptl_absorpt_coefficient_mu 5.975
_exptl_absorpt_correction_type none
_exptl_crystal_density_diffrn 2.327
_exptl_crystal_density_meas 0
_exptl_crystal_density_method 'not measured'
_exptl_crystal_F_000 1484
_exptl_crystal_size_max 0.10
_exptl_crystal_size_mid 0.05
_exptl_crystal_size_min 0.015
_refine_diff_density_max 1.461
_refine_diff_density_min -1.615
_refine_diff_density_rms 0.197
_refine_ls_extinction_method none
_refine_ls_goodness_of_fit_ref 1.064
_refine_ls_hydrogen_treatment mixed
_refine_ls_matrix_type full
_refine_ls_number_parameters 307
_refine_ls_number_reflns 4309
_refine_ls_number_restraints 0
_refine_ls_restrained_S_all 1.064
_refine_ls_R_factor_all 0.0364
_refine_ls_R_factor_gt 0.0340
_refine_ls_shift/su_max 0.002
_refine_ls_shift/su_mean 0.000
_refine_ls_structure_factor_coef Fsqd
_refine_ls_weighting_details 'calc w=1/[\s^2^(Fo^2^)+(0.0618P)^2^+1.8967P] where P=(Fo^2^+2Fc^2^)/3'
_refine_ls_weighting_scheme calc
_refine_ls_wR_factor_gt 0.0882
_refine_ls_wR_factor_ref 0.0899
_reflns_number_gt 3984
_reflns_number_total 4309
_reflns_threshold_expression >2sigma(I)
_cod_data_source_file ic0502224si20050211_013138_1.cif
_cod_data_source_block struc_Ce(tpa)I3,1
_cod_depositor_comments
;
The following automatic conversions were performed:
'_symmetry_cell_setting' value 'Monoclinic' changed to 'monoclinic'
according to '/home/saulius/struct/CIF-dictionaries/cif_core.dic'
dictionary named 'cif_core.dic' version 2.4.1 from 2010-06-29.

Automatic conversion script
Id: cif_fix_enum 1527 2010-12-29 10:47:43Z saulius 
;
_cod_database_code 4309103

loop_
_symmetry_equiv_pos_as_xyz
'x, y, z'
'-x+1/2, y+1/2, -z+1/2'
'-x, -y, -z'
'x-1/2, -y-1/2, z-1/2'

loop_
_atom_site_label
_atom_site_type_symbol
_atom_site_fract_x
_atom_site_fract_y
_atom_site_fract_z
_atom_site_U_iso_or_equiv
_atom_site_adp_type
_atom_site_occupancy
_atom_site_symmetry_multiplicity
_atom_site_calc_flag
_atom_site_refinement_flags
_atom_site_disorder_assembly
_atom_site_disorder_group
Ce Ce 0.48757(2) 0.815736(18) 0.778868(12) 0.02557(9) Uani 1 1 d . . .
I1 I 0.66781(3) 0.68933(3) 0.910945(17) 0.04025(12) Uani 1 1 d . . .
I2 I 0.74833(3) 0.82924(3) 0.69265(2) 0.04683(12) Uani 1 1 d . . .
I3 I 0.54752(4) 1.00336(2) 0.863191(19) 0.04343(12) Uani 1 1 d . . .
N1 N 0.3694(4) 0.9272(3) 0.6596(2) 0.0347(9) Uani 1 1 d . . .
N2 N 0.3027(4) 0.7963(3) 0.8761(2) 0.0327(9) Uani 1 1 d . . .
N3 N 0.4356(4) 0.6672(3) 0.6924(2) 0.0378(10) Uani 1 1 d . . .
N4 N 0.2208(3) 0.7858(3) 0.70941(19) 0.0286(8) Uani 1 1 d . . .
C1 C 0.1498(5) 0.8754(4) 0.6974(3) 0.0368(11) Uani 1 1 d . . .
H1A H 0.057(5) 0.862(3) 0.677(3) 0.024(11) Uiso 1 1 d . . .
H1B H 0.149(6) 0.906(4) 0.746(3) 0.044(15) Uiso 1 1 d . . .
C2 C 0.2260(4) 0.9375(3) 0.6497(2) 0.0318(10) Uani 1 1 d . . .
C3 C 0.1517(6) 1.0015(4) 0.5973(3) 0.0434(13) Uani 1 1 d . . .
H3 H 0.052(6) 1.008(4) 0.592(3) 0.044(15) Uiso 1 1 d . . .
C4 C 0.2264(6) 1.0561(4) 0.5529(3) 0.0488(13) Uani 1 1 d . . .
H4 H 0.166(5) 1.108(4) 0.519(3) 0.038(13) Uiso 1 1 d . . .
C5 C 0.3722(7) 1.0445(4) 0.5622(3) 0.0486(13) Uani 1 1 d . . .
H5 H 0.435(7) 1.082(5) 0.534(4) 0.060(18) Uiso 1 1 d . . .
C6 C 0.4388(6) 0.9826(4) 0.6164(3) 0.0434(13) Uani 1 1 d . . .
H6 H 0.523(6) 0.976(4) 0.626(3) 0.034(13) Uiso 1 1 d . . .
C7 C 0.1480(4) 0.7281(4) 0.7615(3) 0.0318(10) Uani 1 1 d . . .
H7A H 0.186(5) 0.666(4) 0.764(3) 0.029(13) Uiso 1 1 d . . .
H7B H 0.058(7) 0.715(4) 0.744(3) 0.048(16) Uiso 1 1 d . . .
C8 C 0.1716(4) 0.7635(3) 0.8460(2) 0.0301(10) Uani 1 1 d . . .
C9 C 0.0637(5) 0.7592(4) 0.8905(3) 0.0374(11) Uani 1 1 d . . .
H9 H -0.031(5) 0.734(4) 0.870(3) 0.034(13) Uiso 1 1 d . . .
C10 C 0.0957(6) 0.7837(4) 0.9709(3) 0.0427(12) Uani 1 1 d . . .
H10 H 0.028(6) 0.775(5) 1.007(3) 0.050(16) Uiso 1 1 d . . .
C11 C 0.2319(6) 0.8154(4) 1.0030(3) 0.0415(13) Uani 1 1 d . . .
H11 H 0.248(6) 0.828(4) 1.048(4) 0.050(17) Uiso 1 1 d . . .
C12 C 0.3307(5) 0.8213(4) 0.9540(3) 0.0386(12) Uani 1 1 d . . .
H12 H 0.415(7) 0.837(4) 0.971(4) 0.053(17) Uiso 1 1 d . . .
C13 C 0.2106(5) 0.7389(4) 0.6311(2) 0.0352(11) Uani 1 1 d . . .
H13A H 0.226(6) 0.784(4) 0.581(3) 0.042(14) Uiso 1 1 d . . .
H13B H 0.106(6) 0.719(4) 0.615(3) 0.044(14) Uiso 1 1 d . . .
C14 C 0.3180(5) 0.6620(4) 0.6344(2) 0.0324(10) Uani 1 1 d . . .
C15 C 0.2974(5) 0.5947(4) 0.5773(3) 0.0419(12) Uani 1 1 d . . .
H15 H 0.217(6) 0.589(5) 0.539(4) 0.056(17) Uiso 1 1 d . . .
C16 C 0.3996(6) 0.5287(5) 0.5795(3) 0.0497(14) Uani 1 1 d . . .
H16 H 0.395(7) 0.477(5) 0.539(4) 0.059(17) Uiso 1 1 d . . .
C17 C 0.5204(6) 0.5309(5) 0.6396(4) 0.0531(15) Uani 1 1 d . . .
H17 H 0.599(7) 0.487(5) 0.647(4) 0.06(2) Uiso 1 1 d . . .
C18 C 0.5353(6) 0.5999(5) 0.6948(3) 0.0495(14) Uani 1 1 d . . .
H18 H 0.619(6) 0.602(4) 0.736(3) 0.046(15) Uiso 1 1 d . . .

loop_
_atom_site_aniso_label
_atom_site_aniso_U_11
_atom_site_aniso_U_22
_atom_site_aniso_U_33
_atom_site_aniso_U_23
_atom_site_aniso_U_13
_atom_site_aniso_U_12
Ce 0.02318(12) 0.0311(2) 0.02115(12) -0.00348(9) 0.00123(8) -0.00149(7)
I1 0.03897(17) 0.0490(3) 0.03002(16) 0.00631(12) -0.00013(12) 0.00255(12)
I2 0.03163(16) 0.0663(3) 0.04552(18) 0.00133(15) 0.01493(12) 0.00354(13)
I3 0.05332(19) 0.0346(3) 0.04156(17) -0.01104(14) 0.00720(13) -0.00502(13)
N1 0.0359(17) 0.037(3) 0.0310(16) 0.0046(17) 0.0054(13) 0.0018(15)
N2 0.0312(17) 0.040(3) 0.0271(16) -0.0030(16) 0.0067(13) -0.0048(15)
N3 0.0359(19) 0.039(3) 0.0348(18) -0.0101(18) -0.0020(15) 0.0033(15)
N4 0.0260(15) 0.035(3) 0.0231(14) -0.0007(16) 0.0008(11) 0.0014(14)
C1 0.030(2) 0.039(4) 0.040(2) 0.006(2) 0.0047(16) 0.0049(18)
C2 0.036(2) 0.028(3) 0.0295(18) -0.0027(19) 0.0028(15) 0.0031(17)
C3 0.049(3) 0.031(4) 0.044(2) 0.000(2) -0.006(2) 0.006(2)
C4 0.070(3) 0.028(4) 0.045(3) 0.006(3) 0.002(2) 0.007(2)
C5 0.072(3) 0.036(4) 0.040(2) 0.007(3) 0.017(2) 0.000(3)
C6 0.047(3) 0.041(4) 0.045(2) 0.006(2) 0.015(2) 0.002(2)
C7 0.0296(19) 0.032(3) 0.0330(19) -0.001(2) 0.0036(15) -0.0023(17)
C8 0.0322(19) 0.029(3) 0.0293(18) 0.0040(19) 0.0071(15) 0.0014(16)
C9 0.038(2) 0.033(4) 0.044(2) 0.000(2) 0.0146(18) -0.0043(18)
C10 0.057(3) 0.033(4) 0.044(2) -0.001(2) 0.025(2) -0.004(2)
C11 0.061(3) 0.037(4) 0.029(2) -0.005(2) 0.015(2) -0.003(2)
C12 0.041(2) 0.045(4) 0.029(2) -0.005(2) 0.0044(18) -0.0079(19)
C13 0.037(2) 0.038(4) 0.0259(18) -0.004(2) -0.0052(15) -0.0036(18)
C14 0.036(2) 0.035(3) 0.0266(18) -0.0041(19) 0.0062(15) -0.0096(17)
C15 0.046(2) 0.044(4) 0.036(2) -0.015(2) 0.0093(18) -0.010(2)
C16 0.061(3) 0.037(4) 0.055(3) -0.023(3) 0.023(2) -0.014(2)
C17 0.055(3) 0.038(4) 0.070(3) -0.017(3) 0.021(3) 0.003(2)
C18 0.045(3) 0.047(4) 0.052(3) -0.014(3) -0.002(2) 0.009(2)

loop_
_atom_type_symbol
_atom_type_description
_atom_type_scat_dispersion_real
_atom_type_scat_dispersion_imag
_atom_type_scat_source
C C 0.0033 0.0016 'International Tables Vol C Tables 4.2.6.8 and 6.1.1.4'
H H 0.0000 0.0000 'International Tables Vol C Tables 4.2.6.8 and 6.1.1.4'
N N 0.0061 0.0033 'International Tables Vol C Tables 4.2.6.8 and 6.1.1.4'
I I -0.4742 1.8119 'International Tables Vol C Tables 4.2.6.8 and 6.1.1.4'
Ce Ce -0.2486 2.6331 'International Tables Vol C Tables 4.2.6.8 and 6.1.1.4'

loop_
_geom_angle_atom_site_label_1
_geom_angle_atom_site_label_2
_geom_angle_atom_site_label_3
_geom_angle
_geom_angle_site_symmetry_1
_geom_angle_site_symmetry_3
_geom_angle_publ_flag
N4 Ce N3 63.09(12) . . ?
N4 Ce N2 63.91(11) . . ?
N3 Ce N2 100.56(13) . . ?
N4 Ce N1 62.24(12) . . ?
N3 Ce N1 94.58(13) . . ?
N2 Ce N1 107.75(12) . . ?
N4 Ce I3 115.57(9) . . ?
N3 Ce I3 173.53(10) . . ?
N2 Ce I3 83.88(9) . . ?
N1 Ce I3 79.52(9) . . ?
N4 Ce I2 126.03(7) . . ?
N3 Ce I2 82.58(9) . . ?
N2 Ce I2 169.27(8) . . ?
N1 Ce I2 82.06(8) . . ?
I3 Ce I2 93.907(15) . . ?
N4 Ce I1 124.54(9) . . ?
N3 Ce I1 85.71(9) . . ?
N2 Ce I1 80.12(9) . . ?
N1 Ce I1 171.89(8) . . ?
I3 Ce I1 99.75(2) . . ?
I2 Ce I1 89.942(18) . . ?
C2 N1 C6 116.9(4) . . ?
C2 N1 Ce 115.5(3) . . ?
C6 N1 Ce 127.0(3) . . ?
C8 N2 C12 117.7(4) . . ?
C8 N2 Ce 118.7(3) . . ?
C12 N2 Ce 123.6(3) . . ?
C14 N3 C18 117.2(4) . . ?
C14 N3 Ce 119.8(3) . . ?
C18 N3 Ce 122.1(3) . . ?
C1 N4 C13 110.0(3) . . ?
C1 N4 C7 109.6(3) . . ?
C13 N4 C7 108.2(4) . . ?
C1 N4 Ce 106.8(3) . . ?
C13 N4 Ce 111.7(2) . . ?
C7 N4 Ce 110.5(2) . . ?
N4 C1 C2 111.2(4) . . ?
N1 C2 C3 122.2(4) . . ?
N1 C2 C1 116.5(4) . . ?
C3 C2 C1 121.3(4) . . ?
C4 C3 C2 119.2(5) . . ?
C5 C4 C3 118.5(5) . . ?
C6 C5 C4 119.2(5) . . ?
N1 C6 C5 123.9(5) . . ?
N4 C7 C8 111.7(4) . . ?
N2 C8 C9 122.5(4) . . ?
N2 C8 C7 116.4(3) . . ?
C9 C8 C7 121.0(4) . . ?
C10 C9 C8 118.7(4) . . ?
C11 C10 C9 119.0(4) . . ?
C12 C11 C10 118.7(5) . . ?
N2 C12 C11 123.3(5) . . ?
N4 C13 C14 112.7(3) . . ?
N3 C14 C15 122.9(5) . . ?
N3 C14 C13 116.4(4) . . ?
C15 C14 C13 120.5(4) . . ?
C16 C15 C14 119.2(5) . . ?
C15 C16 C17 119.2(5) . . ?
C18 C17 C16 118.9(6) . . ?
N3 C18 C17 122.5(5) . . ?

loop_
_geom_bond_atom_site_label_1
_geom_bond_atom_site_label_2
_geom_bond_distance
_geom_bond_site_symmetry_2
_geom_bond_publ_flag
Ce N4 2.615(3) . ?
Ce N3 2.619(4) . ?
Ce N2 2.646(4) . ?
Ce N1 2.671(4) . ?
Ce I3 3.1022(7) . ?
Ce I2 3.1161(8) . ?
Ce I1 3.1447(8) . ?
N1 C2 1.347(5) . ?
N1 C6 1.349(6) . ?
N2 C8 1.340(5) . ?
N2 C12 1.347(6) . ?
N3 C14 1.338(5) . ?
N3 C18 1.362(7) . ?
N4 C1 1.473(7) . ?
N4 C13 1.480(5) . ?
N4 C7 1.487(6) . ?
C1 C2 1.496(7) . ?
C2 C3 1.386(7) . ?
C3 C4 1.385(8) . ?
C4 C5 1.373(8) . ?
C5 C6 1.357(8) . ?
C7 C8 1.497(6) . ?
C8 C9 1.388(6) . ?
C9 C10 1.384(7) . ?
C10 C11 1.383(8) . ?
C11 C12 1.370(7) . ?
C13 C14 1.515(7) . ?
C14 C15 1.369(7) . ?
C15 C16 1.367(8) . ?
C16 C17 1.378(8) . ?
C17 C18 1.367(8) . ?
